data_7708250
loop_
_publ_author_name
'Johnson, Andrew Lee'
'Paish, James David'
'Snook, Michael'

_publ_section_title
;
 Evaluation of Sn(II) Aminoalkoxide Precursors for Atomic Layer Deposition
 of SnO Thin Films. Invitation: Dalton Transactions web collection themed
 around the topic of tin chemistry
;
_journal_name_full 'Dalton Transactions'
_journal_paper_doi 10.1039/D1DT02480A
_journal_year 2021
_chemical_formula_moiety 'C20 H56 N4 O2 Si4 Sn2'
_chemical_formula_sum 'C20 H56 N4 O2 Si4 Sn2'
_chemical_formula_weight 734.42
_chemical_properties_physical Air-sensitive,Moisture-sensitive,Oxygen-sensitive
_space_group_crystal_system triclinic
_space_group_IT_number 2
_space_group_name_Hall '-P 1'
_space_group_name_H-M_alt 'P -1'
_atom_sites_solution_hydrogens geom
_audit_creation_method SHELXL-2018/3
_audit_update_record
;
2021-01-12 deposited with the CCDC.	2021-09-08 downloaded from the CCDC.
;
_cell_angle_alpha 80.516(5)
_cell_angle_beta 86.651(5)
_cell_angle_gamma 68.460(4)
_cell_formula_units_Z 2
_cell_length_a 8.7579(4)
_cell_length_b 8.9319(4)
_cell_length_c 23.8923(19)
_cell_measurement_reflns_used 4714
_cell_measurement_temperature 150(2)
_cell_measurement_theta_max 26.8500
_cell_measurement_theta_min 4.0610
_cell_volume 1714.68(18)
_computing_cell_refinement 'CrysAlisPro 1.171.39.46 (Rigaku OD, 2015)'
_computing_data_collection 'CrysAlisPro 1.171.39.46 (Rigaku OD, 2015)'
_computing_data_reduction 'CrysAlisPro 1.171.39.46 (Rigaku OD, 2015)'
_computing_molecular_graphics 'ORTEP3 for Windows - Farrugia, L. J. J. Appl. Crystallogr. 1997, 30, 565'
_computing_publication_material
;
 'WinGX publication routines, Farrugia, 
 L. J., J. Appl. Crystallogr., 1999, 32, 837-838
;
_computing_structure_refinement
;
 SHELXL-2018/3 (Sheldrick, 2018)
 Sheldrick GM (2008) Acta Crystallogr A64:112--122 and 
 C. B. H\"ubschle, G. M. Sheldrick and B. Dittrich
 ShelXle: a Qt graphical user interface for SHELXL
 J. Appl. Cryst., 44, (2011) 1281-1284.
;
_computing_structure_solution
; 
 SHELXT
 Sheldrick, G. M. (2008). Acta Cryst. A64, 112-122.
;
_diffrn_ambient_environment N~2~
_diffrn_ambient_temperature 150.01(10)
_diffrn_detector 'CCD plate'
_diffrn_detector_area_resol_mean 8.0734
_diffrn_detector_type EosS2
_diffrn_measured_fraction_theta_full 0.991
_diffrn_measured_fraction_theta_max 0.857
_diffrn_measurement_device 'four-circle diffractometer'
_diffrn_measurement_device_type 'New Xcalibur, EosS2'
_diffrn_measurement_method '\w scans'
_diffrn_radiation_monochromator graphite
_diffrn_radiation_probe x-ray
_diffrn_radiation_type 'Mo K\a'
_diffrn_radiation_wavelength 0.71073
_diffrn_reflns_av_unetI/netI 0.0750
_diffrn_reflns_Laue_measured_fraction_full 0.991
_diffrn_reflns_Laue_measured_fraction_max 0.857
_diffrn_reflns_limit_h_max 11
_diffrn_reflns_limit_h_min -11
_diffrn_reflns_limit_k_max 11
_diffrn_reflns_limit_k_min -11
_diffrn_reflns_limit_l_max 30
_diffrn_reflns_limit_l_min -29
_diffrn_reflns_number 7177
_diffrn_reflns_point_group_measured_fraction_full 0.991
_diffrn_reflns_point_group_measured_fraction_max 0.857
_diffrn_reflns_theta_full 25.242
_diffrn_reflns_theta_max 27.515
_diffrn_reflns_theta_min 3.458
_diffrn_source 'fine-focus sealed X-ray tube'
_diffrn_source_type 'Enhance (Mo) X-ray Source'
_exptl_absorpt_coefficient_mu 1.618
_exptl_absorpt_correction_T_max 1.00000
_exptl_absorpt_correction_T_min 0.86963
_exptl_absorpt_correction_type multi-scan
_exptl_absorpt_process_details
;
CrysAlisPro 1.171.39.46 (Rigaku Oxford Diffraction, 2018)
Empirical absorption correction using spherical harmonics,
 implemented in SCALE3 ABSPACK scaling algorithm.
;
_exptl_crystal_colour colourless
_exptl_crystal_density_diffrn 1.422
_exptl_crystal_description block
_exptl_crystal_F_000 752
_exptl_crystal_recrystallization_method 'Re-crystallisation from solvent: Hexane'
_exptl_crystal_size_max 0.371
_exptl_crystal_size_mid 0.187
_exptl_crystal_size_min 0.097
_refine_diff_density_max 1.222
_refine_diff_density_min -1.488
_refine_diff_density_rms 0.149
_refine_ls_extinction_method none
_refine_ls_goodness_of_fit_ref 1.085
_refine_ls_hydrogen_treatment constr
_refine_ls_matrix_type full
_refine_ls_number_parameters 306
_refine_ls_number_reflns 7177
_refine_ls_number_restraints 6
_refine_ls_restrained_S_all 1.084
_refine_ls_R_factor_all 0.0538
_refine_ls_R_factor_gt 0.0443
_refine_ls_shift/su_max 0.001
_refine_ls_shift/su_mean 0.000
_refine_ls_structure_factor_coef Fsqd
_refine_ls_weighting_details 'w=1/[\s^2^(Fo^2^)+(0.0376P)^2^] where P=(Fo^2^+2Fc^2^)/3'
_refine_ls_weighting_scheme calc
_refine_ls_wR_factor_gt 0.0877
_refine_ls_wR_factor_ref 0.0894
_reflns_Friedel_coverage 0.000
_reflns_number_gt 6146
_reflns_number_total 7177
_reflns_threshold_expression 'I > 2\s(I)'
_cod_data_source_file d1dt02480a2.cif
_cod_data_source_block 2a
_cod_database_code 7708250
_shelx_shelxl_version_number 2018/3
_shelx_space_group_comment
;
The symmetry employed for this shelxl refinement is uniquely defined
by the following loop, which should always be used as a source of
symmetry information in preference to the above space-group names.
They are only intended as comments.
;
_shelx_estimated_absorpt_t_min 0.585
_shelx_estimated_absorpt_t_max 0.859
_oxdiff_exptl_absorpt_empirical_full_min 0.893
_oxdiff_exptl_absorpt_empirical_full_max 1.152
_oxdiff_exptl_absorpt_empirical_details
;
Empirical correction (ABSPACK) includes:
- Absorption correction using spherical harmonics
- Frame scaling
;

loop_
_space_group_symop_operation_xyz
'x, y, z'
'-x, -y, -z'

loop_
_atom_site_label
_atom_site_type_symbol
_atom_site_fract_x
_atom_site_fract_y
_atom_site_fract_z
_atom_site_U_iso_or_equiv
_atom_site_adp_type
_atom_site_occupancy
_atom_site_site_symmetry_order
_atom_site_calc_flag
_atom_site_refinement_flags_posn
_atom_site_refinement_flags_adp
_atom_site_refinement_flags_occupancy
_atom_site_disorder_assembly
_atom_site_disorder_group
Sn1 Sn 0.13000(6) 0.43337(6) 0.28764(2) 0.01513(13) Uani 1 1 d . . . . .
Sn2 Sn 0.42942(6) 0.58387(6) 0.20971(2) 0.01680(14) Uani 1 1 d . . . . .
Si1 Si 0.3690(2) 0.3838(2) 0.40702(9) 0.0182(5) Uani 1 1 d . . . . .
Si2 Si 0.1750(2) 0.1736(2) 0.40140(9) 0.0190(5) Uani 1 1 d . . . . .
Si3 Si 0.1668(3) 0.5936(2) 0.10348(9) 0.0189(5) Uani 1 1 d . . . . .
Si4 Si 0.3493(3) 0.8203(2) 0.08938(10) 0.0212(5) Uani 1 1 d . . . . .
N1 N -0.0937(7) 0.6820(7) 0.3271(3) 0.0177(14) Uani 1 1 d . . . . .
N2 N 0.6617(7) 0.3285(7) 0.1795(3) 0.0206(15) Uani 1 1 d . . . . .
N3 N 0.2319(6) 0.3364(6) 0.3714(2) 0.0124(13) Uani 1 1 d . . . . .
N4 N 0.3115(7) 0.6558(7) 0.1278(2) 0.0163(13) Uani 1 1 d . . . . .
O1 O 0.1892(5) 0.6447(5) 0.2611(2) 0.0195(12) Uani 1 1 d . . . . .
O2 O 0.3777(5) 0.3702(5) 0.2443(2) 0.0188(12) Uani 1 1 d . . . . .
C1 C 0.0827(9) 0.8031(9) 0.2663(3) 0.0251(19) Uani 1 1 d . . . . .
H1A H 0.005957 0.847052 0.233708 0.030 Uiso 1 1 calc R U . . .
H1B H 0.146899 0.874337 0.265928 0.030 Uiso 1 1 calc R U . . .
C2 C -0.0132(9) 0.8033(9) 0.3208(3) 0.0230(18) Uani 1 1 d . . . . .
H2A H 0.061738 0.778777 0.353355 0.028 Uiso 1 1 calc R U . . .
H2B H -0.097744 0.913095 0.321447 0.028 Uiso 1 1 calc R U . . .
C3 C -0.2335(8) 0.7360(9) 0.2889(4) 0.0273(18) Uani 1 1 d . . . . .
H3A H -0.198685 0.763078 0.250088 0.041 Uiso 1 1 calc R U . . .
H3B H -0.319147 0.832498 0.300425 0.041 Uiso 1 1 calc R U . . .
H3C H -0.276905 0.648612 0.290570 0.041 Uiso 1 1 calc R U . . .
C4 C -0.1434(9) 0.6482(9) 0.3855(3) 0.0261(19) Uani 1 1 d . . . . .
H4A H -0.217812 0.749619 0.397650 0.039 Uiso 1 1 calc R U . . .
H4B H -0.046114 0.601531 0.410072 0.039 Uiso 1 1 calc R U . . .
H4C H -0.199712 0.570603 0.388215 0.039 Uiso 1 1 calc R U . . .
C5 C 0.5007(9) 0.2151(9) 0.2493(3) 0.0274(19) Uani 1 1 d . . . . .
H5A H 0.450171 0.131178 0.256976 0.033 Uiso 1 1 calc R U . . .
H5B H 0.573728 0.199767 0.281517 0.033 Uiso 1 1 calc R U . . .
C6 C 0.5997(9) 0.1948(9) 0.1956(3) 0.028(2) Uani 1 1 d . . . . .
H6A H 0.693336 0.089457 0.201219 0.034 Uiso 1 1 calc R U . . .
H6B H 0.530437 0.193131 0.164590 0.034 Uiso 1 1 calc R U . . .
C7 C 0.7037(10) 0.3456(10) 0.1198(3) 0.037(2) Uani 1 1 d . . . . .
H7A H 0.605627 0.370615 0.096965 0.055 Uiso 1 1 calc R U . . .
H7B H 0.787809 0.243567 0.111635 0.055 Uiso 1 1 calc R U . . .
H7C H 0.746101 0.434108 0.110590 0.055 Uiso 1 1 calc R U . . .
C8 C 0.8063(9) 0.3055(10) 0.2133(4) 0.040(2) Uani 1 1 d . . . . .
H8A H 0.896509 0.206380 0.205928 0.059 Uiso 1 1 calc R U . . .
H8B H 0.778481 0.295167 0.253742 0.059 Uiso 1 1 calc R U . . .
H8C H 0.840007 0.399521 0.202754 0.059 Uiso 1 1 calc R U . . .
C9 C 0.4692(9) 0.5099(8) 0.3620(3) 0.0206(17) Uani 1 1 d . U . . .
H9A H 0.537131 0.448272 0.333392 0.031 Uiso 1 1 calc R U . . .
H9B H 0.538461 0.539200 0.385644 0.031 Uiso 1 1 calc R U . . .
H9C H 0.385169 0.609270 0.343080 0.031 Uiso 1 1 calc R U . . .
C10 C 0.5429(8) 0.1976(9) 0.4397(3) 0.0279(19) Uani 1 1 d . . . . .
H10A H 0.594406 0.129089 0.410683 0.042 Uiso 1 1 calc R U . . .
H10B H 0.500278 0.135869 0.470215 0.042 Uiso 1 1 calc R U . . .
H10C H 0.624353 0.230928 0.455320 0.042 Uiso 1 1 calc R U . . .
C11 C 0.2717(9) 0.5011(9) 0.4665(3) 0.0284(19) Uani 1 1 d . . . . .
H11A H 0.357032 0.493257 0.492762 0.043 Uiso 1 1 calc R U . . .
H11B H 0.194168 0.455581 0.486721 0.043 Uiso 1 1 calc R U . . .
H11C H 0.213136 0.615698 0.450860 0.043 Uiso 1 1 calc R U . . .
C12 C 0.3278(10) -0.0282(9) 0.3888(4) 0.034(2) Uani 1 1 d . . . . .
H12A H 0.348199 -0.027147 0.348028 0.051 Uiso 1 1 calc R U . . .
H12B H 0.284690 -0.113938 0.403541 0.051 Uiso 1 1 calc R U . . .
H12C H 0.430770 -0.049491 0.408352 0.051 Uiso 1 1 calc R U . . .
C13 C 0.1373(10) 0.1673(9) 0.4791(3) 0.0279(19) Uani 1 1 d . . . . .
H13A H 0.237101 0.158292 0.498146 0.042 Uiso 1 1 calc R U . . .
H13B H 0.107091 0.072988 0.494058 0.042 Uiso 1 1 calc R U . . .
H13C H 0.047690 0.267389 0.486050 0.042 Uiso 1 1 calc R U . . .
C14 C -0.0207(9) 0.1827(9) 0.3716(4) 0.031(2) Uani 1 1 d . . . . .
H14A H -0.004611 0.167303 0.331707 0.047 Uiso 1 1 calc R U . . .
H14B H -0.106272 0.289125 0.374320 0.047 Uiso 1 1 calc R U . . .
H14C H -0.054302 0.096570 0.393085 0.047 Uiso 1 1 calc R U . . .
C15 C 0.2036(9) 0.3722(8) 0.1229(3) 0.0266(18) Uani 1 1 d . . . . .
H15A H 0.107941 0.351245 0.112053 0.040 Uiso 1 1 calc R U . . .
H15B H 0.221436 0.339902 0.163896 0.040 Uiso 1 1 calc R U . . .
H15C H 0.300826 0.309160 0.102827 0.040 Uiso 1 1 calc R U . . .
C16 C -0.0458(8) 0.7041(10) 0.1291(4) 0.035(2) Uani 1 1 d . . . . .
H16A H -0.074380 0.821801 0.117917 0.053 Uiso 1 1 calc R U . . .
H16B H -0.049606 0.678480 0.170480 0.053 Uiso 1 1 calc R U . . .
H16C H -0.124402 0.669785 0.112092 0.053 Uiso 1 1 calc R U . . .
C17 C 0.1557(10) 0.6276(9) 0.0236(3) 0.0273(18) Uani 1 1 d . . . . .
H17A H 0.150058 0.738536 0.008830 0.041 Uiso 1 1 calc R U . . .
H17B H 0.057543 0.612680 0.011790 0.041 Uiso 1 1 calc R U . . .
H17C H 0.253663 0.549098 0.008636 0.041 Uiso 1 1 calc R U . . .
C18 C 0.1557(10) 0.9977(9) 0.0683(4) 0.039(2) Uani 1 1 d . . . . .
H18A H 0.182006 1.082419 0.042632 0.058 Uiso 1 1 calc R U . . .
H18B H 0.101495 1.041647 0.102282 0.058 Uiso 1 1 calc R U . . .
H18C H 0.082331 0.962030 0.049065 0.058 Uiso 1 1 calc R U . . .
C19 C 0.4736(11) 0.7672(10) 0.0244(4) 0.041(2) Uani 1 1 d . . . . .
H19A H 0.431423 0.701434 0.005136 0.061 Uiso 1 1 calc R U . . .
H19B H 0.588532 0.704974 0.035096 0.061 Uiso 1 1 calc R U . . .
H19C H 0.466035 0.867350 -0.001290 0.061 Uiso 1 1 calc R U . . .
C20 C 0.4680(9) 0.9041(8) 0.1302(4) 0.0289(19) Uani 1 1 d . . . . .
H20A H 0.573688 0.818567 0.142131 0.043 Uiso 1 1 calc R U . . .
H20B H 0.405352 0.941904 0.163793 0.043 Uiso 1 1 calc R U . . .
H20C H 0.487102 0.995456 0.106087 0.043 Uiso 1 1 calc R U . . .

loop_
_atom_site_aniso_label
_atom_site_aniso_U_11
_atom_site_aniso_U_22
_atom_site_aniso_U_33
_atom_site_aniso_U_23
_atom_site_aniso_U_13
_atom_site_aniso_U_12
Sn1 0.0157(3) 0.0167(3) 0.0145(3) -0.0017(3) -0.0014(2) -0.0078(2)
Sn2 0.0185(3) 0.0212(3) 0.0139(3) -0.0021(3) -0.0002(2) -0.0110(2)
Si1 0.0154(10) 0.0226(12) 0.0165(12) 0.0003(9) -0.0040(9) -0.0074(9)
Si2 0.0199(11) 0.0189(11) 0.0192(12) -0.0014(9) 0.0030(9) -0.0093(9)
Si3 0.0185(11) 0.0216(12) 0.0159(12) -0.0051(9) -0.0016(9) -0.0053(9)
Si4 0.0237(11) 0.0143(11) 0.0238(13) 0.0005(9) -0.0012(10) -0.0058(9)
N1 0.015(3) 0.025(4) 0.015(4) 0.000(3) -0.003(3) -0.009(3)
N2 0.019(3) 0.023(4) 0.016(4) 0.000(3) 0.000(3) -0.005(3)
N3 0.014(3) 0.018(3) 0.007(3) -0.002(3) 0.004(2) -0.009(3)
N4 0.020(3) 0.016(3) 0.013(4) 0.000(3) 0.002(3) -0.009(3)
O1 0.017(3) 0.011(3) 0.029(3) 0.002(2) 0.000(2) -0.005(2)
O2 0.014(2) 0.014(3) 0.024(3) -0.001(2) 0.003(2) -0.003(2)
C1 0.023(4) 0.019(4) 0.032(5) -0.007(4) -0.001(4) -0.004(3)
C2 0.030(4) 0.021(4) 0.022(5) -0.013(3) 0.008(4) -0.011(4)
C3 0.024(4) 0.033(5) 0.024(5) -0.003(4) 0.000(4) -0.010(4)
C4 0.015(4) 0.039(5) 0.027(5) -0.020(4) 0.004(3) -0.006(4)
C5 0.026(4) 0.028(5) 0.025(5) -0.001(4) 0.010(4) -0.009(4)
C6 0.026(4) 0.023(4) 0.031(5) -0.010(4) 0.005(4) -0.004(4)
C7 0.039(5) 0.042(5) 0.021(5) -0.001(4) 0.009(4) -0.009(4)
C8 0.020(4) 0.055(6) 0.038(6) -0.019(5) -0.015(4) 0.001(4)
C9 0.032(4) 0.024(4) 0.008(4) -0.001(3) -0.011(3) -0.012(4)
C10 0.019(4) 0.031(5) 0.025(5) 0.007(4) -0.003(3) -0.003(4)
C11 0.029(4) 0.041(5) 0.022(5) -0.009(4) -0.003(4) -0.019(4)
C12 0.038(5) 0.024(5) 0.042(6) -0.009(4) 0.012(4) -0.014(4)
C13 0.035(5) 0.018(4) 0.025(5) 0.004(4) 0.003(4) -0.007(4)
C14 0.036(5) 0.032(5) 0.033(5) 0.005(4) -0.003(4) -0.024(4)
C15 0.031(4) 0.026(4) 0.025(5) -0.001(4) -0.011(4) -0.012(4)
C16 0.015(4) 0.046(5) 0.050(6) -0.018(5) 0.005(4) -0.013(4)
C17 0.039(5) 0.025(4) 0.018(4) -0.001(4) -0.012(4) -0.010(4)
C18 0.034(5) 0.021(5) 0.056(7) -0.002(4) -0.015(4) -0.004(4)
C19 0.057(6) 0.024(5) 0.037(6) 0.000(4) 0.004(5) -0.013(5)
C20 0.033(5) 0.020(4) 0.035(5) 0.007(4) -0.008(4) -0.016(4)

loop_
_atom_type_symbol
_atom_type_description
_atom_type_scat_dispersion_real
_atom_type_scat_dispersion_imag
_atom_type_scat_source
C C 0.0033 0.0016 'International Tables Vol C Tables 4.2.6.8 and 6.1.1.4'
H H 0.0000 0.0000 'International Tables Vol C Tables 4.2.6.8 and 6.1.1.4'
N N 0.0061 0.0033 'International Tables Vol C Tables 4.2.6.8 and 6.1.1.4'
O O 0.0106 0.0060 'International Tables Vol C Tables 4.2.6.8 and 6.1.1.4'
Si Si 0.0817 0.0704 'International Tables Vol C Tables 4.2.6.8 and 6.1.1.4'
Sn Sn -0.6537 1.4246 'International Tables Vol C Tables 4.2.6.8 and 6.1.1.4'

loop_
_geom_angle_atom_site_label_1
_geom_angle_atom_site_label_2
_geom_angle_atom_site_label_3
_geom_angle
_geom_angle_site_symmetry_1
_geom_angle_site_symmetry_3
_geom_angle_publ_flag
O1 Sn1 N3 105.86(18) . . ?
O1 Sn1 O2 68.83(16) . . ?
N3 Sn1 O2 94.24(19) . . ?
O1 Sn1 N1 71.20(17) . . ?
N3 Sn1 N1 90.2(2) . . ?
O2 Sn1 N1 139.45(16) . . ?
O2 Sn2 N4 103.19(19) . . ?
O2 Sn2 O1 67.78(16) . . ?
N4 Sn2 O1 95.32(19) . . ?
O2 Sn2 N2 71.02(17) . . ?
N4 Sn2 N2 93.5(2) . . ?
O1 Sn2 N2 138.80(16) . . ?
N3 Si1 C9 114.2(3) . . ?
N3 Si1 C11 113.0(3) . . ?
C9 Si1 C11 105.1(3) . . ?
N3 Si1 C10 112.6(3) . . ?
C9 Si1 C10 105.0(3) . . ?
C11 Si1 C10 106.3(4) . . ?
N3 Si2 C13 112.6(3) . . ?
N3 Si2 C14 112.8(3) . . ?
C13 Si2 C14 104.6(4) . . ?
N3 Si2 C12 113.2(3) . . ?
C13 Si2 C12 108.5(4) . . ?
C14 Si2 C12 104.5(4) . . ?
N4 Si3 C15 115.4(3) . . ?
N4 Si3 C16 112.6(3) . . ?
C15 Si3 C16 106.0(4) . . ?
N4 Si3 C17 112.4(3) . . ?
C15 Si3 C17 103.2(3) . . ?
C16 Si3 C17 106.5(4) . . ?
N4 Si4 C19 112.3(3) . . ?
N4 Si4 C18 112.3(3) . . ?
C19 Si4 C18 108.9(4) . . ?
N4 Si4 C20 113.3(3) . . ?
C19 Si4 C20 105.2(4) . . ?
C18 Si4 C20 104.2(3) . . ?
C4 N1 C3 110.7(6) . . ?
C4 N1 C2 111.2(5) . . ?
C3 N1 C2 110.9(6) . . ?
C4 N1 Sn1 115.4(4) . . ?
C3 N1 Sn1 105.7(4) . . ?
C2 N1 Sn1 102.6(4) . . ?
C7 N2 C6 111.4(6) . . ?
C7 N2 C8 109.0(6) . . ?
C6 N2 C8 112.1(6) . . ?
C7 N2 Sn2 114.5(5) . . ?
C6 N2 Sn2 104.6(4) . . ?
C8 N2 Sn2 105.2(4) . . ?
Si1 N3 Si2 119.0(3) . . ?
Si1 N3 Sn1 129.8(3) . . ?
Si2 N3 Sn1 110.8(3) . . ?
Si3 N4 Si4 119.2(4) . . ?
Si3 N4 Sn2 128.3(3) . . ?
Si4 N4 Sn2 111.5(3) . . ?
C1 O1 Sn1 123.9(4) . . ?
C1 O1 Sn2 124.3(4) . . ?
Sn1 O1 Sn2 111.05(19) . . ?
C5 O2 Sn2 121.1(4) . . ?
C5 O2 Sn1 125.6(4) . . ?
Sn2 O2 Sn1 111.84(19) . . ?
O1 C1 C2 110.5(6) . . ?
O1 C1 H1A 109.6 . . ?
C2 C1 H1A 109.6 . . ?
O1 C1 H1B 109.6 . . ?
C2 C1 H1B 109.6 . . ?
H1A C1 H1B 108.1 . . ?
N1 C2 C1 111.8(6) . . ?
N1 C2 H2A 109.3 . . ?
C1 C2 H2A 109.3 . . ?
N1 C2 H2B 109.3 . . ?
C1 C2 H2B 109.3 . . ?
H2A C2 H2B 107.9 . . ?
N1 C3 H3A 109.5 . . ?
N1 C3 H3B 109.5 . . ?
H3A C3 H3B 109.5 . . ?
N1 C3 H3C 109.5 . . ?
H3A C3 H3C 109.5 . . ?
H3B C3 H3C 109.5 . . ?
N1 C4 H4A 109.5 . . ?
N1 C4 H4B 109.5 . . ?
H4A C4 H4B 109.5 . . ?
N1 C4 H4C 109.5 . . ?
H4A C4 H4C 109.5 . . ?
H4B C4 H4C 109.5 . . ?
O2 C5 C6 110.5(6) . . ?
O2 C5 H5A 109.6 . . ?
C6 C5 H5A 109.6 . . ?
O2 C5 H5B 109.6 . . ?
C6 C5 H5B 109.6 . . ?
H5A C5 H5B 108.1 . . ?
N2 C6 C5 110.9(6) . . ?
N2 C6 H6A 109.5 . . ?
C5 C6 H6A 109.5 . . ?
N2 C6 H6B 109.5 . . ?
C5 C6 H6B 109.5 . . ?
H6A C6 H6B 108.0 . . ?
N2 C7 H7A 109.5 . . ?
N2 C7 H7B 109.5 . . ?
H7A C7 H7B 109.5 . . ?
N2 C7 H7C 109.5 . . ?
H7A C7 H7C 109.5 . . ?
H7B C7 H7C 109.5 . . ?
N2 C8 H8A 109.5 . . ?
N2 C8 H8B 109.5 . . ?
H8A C8 H8B 109.5 . . ?
N2 C8 H8C 109.5 . . ?
H8A C8 H8C 109.5 . . ?
H8B C8 H8C 109.5 . . ?
Si1 C9 H9A 109.5 . . ?
Si1 C9 H9B 109.5 . . ?
H9A C9 H9B 109.5 . . ?
Si1 C9 H9C 109.5 . . ?
H9A C9 H9C 109.5 . . ?
H9B C9 H9C 109.5 . . ?
Si1 C10 H10A 109.5 . . ?
Si1 C10 H10B 109.5 . . ?
H10A C10 H10B 109.5 . . ?
Si1 C10 H10C 109.5 . . ?
H10A C10 H10C 109.5 . . ?
H10B C10 H10C 109.5 . . ?
Si1 C11 H11A 109.5 . . ?
Si1 C11 H11B 109.5 . . ?
H11A C11 H11B 109.5 . . ?
Si1 C11 H11C 109.5 . . ?
H11A C11 H11C 109.5 . . ?
H11B C11 H11C 109.5 . . ?
Si2 C12 H12A 109.5 . . ?
Si2 C12 H12B 109.5 . . ?
H12A C12 H12B 109.5 . . ?
Si2 C12 H12C 109.5 . . ?
H12A C12 H12C 109.5 . . ?
H12B C12 H12C 109.5 . . ?
Si2 C13 H13A 109.5 . . ?
Si2 C13 H13B 109.5 . . ?
H13A C13 H13B 109.5 . . ?
Si2 C13 H13C 109.5 . . ?
H13A C13 H13C 109.5 . . ?
H13B C13 H13C 109.5 . . ?
Si2 C14 H14A 109.5 . . ?
Si2 C14 H14B 109.5 . . ?
H14A C14 H14B 109.5 . . ?
Si2 C14 H14C 109.5 . . ?
H14A C14 H14C 109.5 . . ?
H14B C14 H14C 109.5 . . ?
Si3 C15 H15A 109.5 . . ?
Si3 C15 H15B 109.5 . . ?
H15A C15 H15B 109.5 . . ?
Si3 C15 H15C 109.5 . . ?
H15A C15 H15C 109.5 . . ?
H15B C15 H15C 109.5 . . ?
Si3 C16 H16A 109.5 . . ?
Si3 C16 H16B 109.5 . . ?
H16A C16 H16B 109.5 . . ?
Si3 C16 H16C 109.5 . . ?
H16A C16 H16C 109.5 . . ?
H16B C16 H16C 109.5 . . ?
Si3 C17 H17A 109.5 . . ?
Si3 C17 H17B 109.5 . . ?
H17A C17 H17B 109.5 . . ?
Si3 C17 H17C 109.5 . . ?
H17A C17 H17C 109.5 . . ?
H17B C17 H17C 109.5 . . ?
Si4 C18 H18A 109.5 . . ?
Si4 C18 H18B 109.5 . . ?
H18A C18 H18B 109.5 . . ?
Si4 C18 H18C 109.5 . . ?
H18A C18 H18C 109.5 . . ?
H18B C18 H18C 109.5 . . ?
Si4 C19 H19A 109.5 . . ?
Si4 C19 H19B 109.5 . . ?
H19A C19 H19B 109.5 . . ?
Si4 C19 H19C 109.5 . . ?
H19A C19 H19C 109.5 . . ?
H19B C19 H19C 109.5 . . ?
Si4 C20 H20A 109.5 . . ?
Si4 C20 H20B 109.5 . . ?
H20A C20 H20B 109.5 . . ?
Si4 C20 H20C 109.5 . . ?
H20A C20 H20C 109.5 . . ?
H20B C20 H20C 109.5 . . ?

loop_
_geom_bond_atom_site_label_1
_geom_bond_atom_site_label_2
_geom_bond_distance
_geom_bond_site_symmetry_2
_geom_bond_publ_flag
Sn1 O1 2.126(4) . ?
Sn1 N3 2.150(6) . ?
Sn1 O2 2.264(5) . ?
Sn1 N1 2.635(6) . ?
Sn2 O2 2.145(4) . ?
Sn2 N4 2.155(6) . ?
Sn2 O1 2.303(5) . ?
Sn2 N2 2.613(6) . ?
Si1 N3 1.720(5) . ?
Si1 C9 1.847(7) . ?
Si1 C11 1.880(8) . ?
Si1 C10 1.883(7) . ?
Si2 N3 1.738(5) . ?
Si2 C13 1.862(8) . ?
Si2 C14 1.864(7) . ?
Si2 C12 1.868(8) . ?
Si3 N4 1.721(6) . ?
Si3 C15 1.865(7) . ?
Si3 C16 1.879(7) . ?
Si3 C17 1.885(7) . ?
Si4 N4 1.729(6) . ?
Si4 C19 1.868(9) . ?
Si4 C18 1.871(8) . ?
Si4 C20 1.877(7) . ?
N1 C4 1.454(9) . ?
N1 C3 1.455(9) . ?
N1 C2 1.479(8) . ?
N2 C7 1.449(9) . ?
N2 C6 1.473(8) . ?
N2 C8 1.473(9) . ?
O1 C1 1.402(8) . ?
O2 C5 1.400(8) . ?
C1 C2 1.508(10) . ?
C1 H1A 0.9900 . ?
C1 H1B 0.9900 . ?
C2 H2A 0.9900 . ?
C2 H2B 0.9900 . ?
C3 H3A 0.9800 . ?
C3 H3B 0.9800 . ?
C3 H3C 0.9800 . ?
C4 H4A 0.9800 . ?
C4 H4B 0.9800 . ?
C4 H4C 0.9800 . ?
C5 C6 1.503(10) . ?
C5 H5A 0.9900 . ?
C5 H5B 0.9900 . ?
C6 H6A 0.9900 . ?
C6 H6B 0.9900 . ?
C7 H7A 0.9800 . ?
C7 H7B 0.9800 . ?
C7 H7C 0.9800 . ?
C8 H8A 0.9800 . ?
C8 H8B 0.9800 . ?
C8 H8C 0.9800 . ?
C9 H9A 0.9800 . ?
C9 H9B 0.9800 . ?
C9 H9C 0.9800 . ?
C10 H10A 0.9800 . ?
C10 H10B 0.9800 . ?
C10 H10C 0.9800 . ?
C11 H11A 0.9800 . ?
C11 H11B 0.9800 . ?
C11 H11C 0.9800 . ?
C12 H12A 0.9800 . ?
C12 H12B 0.9800 . ?
C12 H12C 0.9800 . ?
C13 H13A 0.9800 . ?
C13 H13B 0.9800 . ?
C13 H13C 0.9800 . ?
C14 H14A 0.9800 . ?
C14 H14B 0.9800 . ?
C14 H14C 0.9800 . ?
C15 H15A 0.9800 . ?
C15 H15B 0.9800 . ?
C15 H15C 0.9800 . ?
C16 H16A 0.9800 . ?
C16 H16B 0.9800 . ?
C16 H16C 0.9800 . ?
C17 H17A 0.9800 . ?
C17 H17B 0.9800 . ?
C17 H17C 0.9800 . ?
C18 H18A 0.9800 . ?
C18 H18B 0.9800 . ?
C18 H18C 0.9800 . ?
C19 H19A 0.9800 . ?
C19 H19B 0.9800 . ?
C19 H19C 0.9800 . ?
C20 H20A 0.9800 . ?
C20 H20B 0.9800 . ?
C20 H20C 0.9800 . ?

loop_
_geom_torsion_atom_site_label_1
_geom_torsion_atom_site_label_2
_geom_torsion_atom_site_label_3
_geom_torsion_atom_site_label_4
_geom_torsion
_geom_torsion_site_symmetry_1
_geom_torsion_site_symmetry_2
_geom_torsion_site_symmetry_3
_geom_torsion_site_symmetry_4
_geom_torsion_publ_flag
C9 Si1 N3 Si2 161.1(4) . . . . ?
C11 Si1 N3 Si2 -78.9(4) . . . . ?
C10 Si1 N3 Si2 41.5(5) . . . . ?
C9 Si1 N3 Sn1 -11.8(5) . . . . ?
C11 Si1 N3 Sn1 108.2(4) . . . . ?
C10 Si1 N3 Sn1 -131.4(4) . . . . ?
C13 Si2 N3 Si1 42.2(5) . . . . ?
C14 Si2 N3 Si1 160.3(4) . . . . ?
C12 Si2 N3 Si1 -81.4(5) . . . . ?
C13 Si2 N3 Sn1 -143.7(3) . . . . ?
C14 Si2 N3 Sn1 -25.6(4) . . . . ?
C12 Si2 N3 Sn1 92.8(4) . . . . ?
C15 Si3 N4 Si4 150.5(4) . . . . ?
C16 Si3 N4 Si4 -87.6(5) . . . . ?
C17 Si3 N4 Si4 32.6(5) . . . . ?
C15 Si3 N4 Sn2 -41.6(5) . . . . ?
C16 Si3 N4 Sn2 80.3(5) . . . . ?
C17 Si3 N4 Sn2 -159.5(4) . . . . ?
C19 Si4 N4 Si3 -75.5(5) . . . . ?
C18 Si4 N4 Si3 47.6(5) . . . . ?
C20 Si4 N4 Si3 165.4(4) . . . . ?
C19 Si4 N4 Sn2 114.7(4) . . . . ?
C18 Si4 N4 Sn2 -122.2(4) . . . . ?
C20 Si4 N4 Sn2 -4.5(4) . . . . ?
Sn1 O1 C1 C2 37.1(8) . . . . ?
Sn2 O1 C1 C2 -153.7(4) . . . . ?
C4 N1 C2 C1 163.0(6) . . . . ?
C3 N1 C2 C1 -73.4(8) . . . . ?
Sn1 N1 C2 C1 39.1(7) . . . . ?
O1 C1 C2 N1 -51.5(8) . . . . ?
Sn2 O2 C5 C6 -45.5(8) . . . . ?
Sn1 O2 C5 C6 149.2(4) . . . . ?
C7 N2 C6 C5 -159.1(6) . . . . ?
C8 N2 C6 C5 78.5(8) . . . . ?
Sn2 N2 C6 C5 -35.0(7) . . . . ?
O2 C5 C6 N2 53.0(8) . . . . ?
